data_7720578
loop_
_publ_author_name
'de Vere-Tucker, Matthew'
'Squire, Imogen'
'Tritto, Michelangelo'
'Anandkar, Rohil'
'Syeda, Tayyibah'
'Uthayan, Divia'
'Aguila, Gabrielle'
'Silva de Moraes, Lygia'
'Bakewell, Clare'

_publ_section_title
;
 Amidines: a deeper look at the archetypal pro-ligand.
;
_journal_issue 12
_journal_name_full 'Dalton transactions (Cambridge, England : 2003)'
_journal_page_first 4977
_journal_page_last 4987
_journal_paper_doi 10.1039/d6dt00276e
_journal_volume 55
_journal_year 2026
_chemical_formula_moiety 'C54 H82 Al2 N4, 1[C6H14]'
_chemical_formula_sum 'C60 H96 Al2 N4'
_chemical_formula_weight 927.36
_chemical_properties_physical Air-sensitive,Moisture-sensitive
_space_group_crystal_system monoclinic
_space_group_IT_number 15
_space_group_name_Hall '-I 2ya'
_space_group_name_H-M_alt 'I 1 2/a 1'
_atom_sites_solution_hydrogens mixed
_atom_sites_solution_primary dual
_audit_creation_date 2025-12-08
_audit_creation_method
;
Olex2 1.5
(compiled 2025.07.13 svn.rb7424aed for OlexSys, GUI svn.r7314)
;
_audit_update_record
;
2026-01-30 deposited with the CCDC.	2026-03-03 downloaded from the CCDC.
;
_cell_angle_alpha 90
_cell_angle_beta 98.5120(10)
_cell_angle_gamma 90
_cell_formula_units_Z 4
_cell_length_a 23.8685(2)
_cell_length_b 9.27690(10)
_cell_length_c 25.8714(3)
_cell_measurement_reflns_used 52064
_cell_measurement_temperature 100.00(10)
_cell_measurement_theta_max 75.8970
_cell_measurement_theta_min 3.4470
_cell_volume 5665.49(10)
_computing_cell_refinement 'CrysAlisPro 1.171.44.118a (Rigaku OD, 2025)'
_computing_data_collection 'CrysAlisPro system (CCD 44.127a 64-bit (release 27-10-2025))'
_computing_data_reduction 'CrysAlisPro 1.171.44.118a (Rigaku OD, 2025)'
_computing_molecular_graphics 'Olex2 1.5 (Dolomanov et al., 2009)'
_computing_publication_material 'Olex2 1.5 (Dolomanov et al., 2009)'
_computing_structure_refinement 'SHELXL 2019/3 (Sheldrick, 2015)'
_computing_structure_solution 'SHELXT 2018/2 (Sheldrick, 2018)'
_diffrn_ambient_environment N~2~
_diffrn_ambient_temperature 100.00(10)
_diffrn_detector 'Hybrid Pixel Array Detector'
_diffrn_detector_area_resol_mean 10.0000
_diffrn_detector_type 'HyPix-Arc 100'
_diffrn_measured_fraction_theta_full 1.000
_diffrn_measured_fraction_theta_max 0.992
_diffrn_measurement_details
;
List of Runs (angles in degrees, time in seconds):

  # Type    Start    End  Width  t~exp~   \w     \q     \k     \f   Frames
#--------------------------------------------------------------------------
  1  \w     33.00  58.00   0.50    0.10    --   95.64-125.00 120.00   50
  2  \w     58.00 111.00   0.50    0.10    --   95.64-125.00   0.00  106
  3  \w     44.00 111.00   0.50    0.10    --   95.64-125.00 -60.00  134
  4  \w     78.00 111.00   0.50    0.10    --   95.64-125.00-120.00   66
  5  \w     41.00 111.00   0.50    0.10    --   95.64-125.00-180.00  140
  6  \w    -13.00  91.00   0.50    0.10    --   49.24 -99.00 -60.00  208
  7  \w     67.00 103.00   0.50    0.10    --   95.64 -95.00 -30.00   72
  8  \w     77.00 105.00   0.50    0.10    --  101.75 -90.00 -57.25   56
  9  \w     33.00 106.00   0.50    0.10    --  101.75 -86.00-132.60  146
 10  \w     33.00  72.00   0.50    0.10    --  101.75 -85.00-100.93   78
 11  \w     35.00  72.00   0.50    0.10    --  101.75 -90.00 -57.25   74
 12  \w     85.00 110.00   0.50    0.10    --  101.75 -85.00-100.93   50
 13  \w     34.00 100.00   0.50    0.10    --  101.75 -85.00-177.54  132
 14  \w     33.00  69.00   0.50    0.10    --  101.75 -86.00  20.25   72
 15  \w     33.00 105.00   0.50    0.10    --  101.75 -87.00  -8.71  144
 16  \w     61.00  86.00   0.50    0.10    --  101.75 -83.00-153.72   50
 17  \w     70.00 111.00   0.50    0.10    --  101.75 -84.00  85.11   82
 18  \w     35.00  66.00   0.50    0.10    --  101.75 -84.00  85.11   62
 19  \w     37.00  68.00   0.50    0.10    --  101.75 -83.00 170.84   62
 20  \w     63.00 110.00   0.50    0.10    --   95.64-125.00 120.00   94
 21  \w     34.00  60.00   0.50    0.10    --  101.75 -83.00-153.72   52
 22  \w    110.00 135.00   0.50    0.10    --  101.75 -83.00-153.72   50
 23  \w     76.00 103.00   0.50    0.10    --  101.75 -79.00  29.22   54
 24  \w    108.00 133.00   0.50    0.10    --  101.75 -79.00 -81.39   50
 25  \w     33.00  58.00   0.50    0.10    --  101.75 -79.00 -81.39   50
 26  \w     33.00  68.00   0.50    0.10    --  101.75 -76.00 -38.88   70
 27  \w     33.00  68.00   0.50    0.10    --  101.75 -79.00  29.22   70
 28  \w     34.00  65.00   0.50    0.10    --  101.75 -78.00 118.54   62
 29  \w     34.00  81.00   0.50    0.10    --  101.75 -79.00 145.34   94
 30  \w     19.00  50.00   0.50    0.10    --   95.64 -45.00 120.00   62
 31  \w     33.00  65.00   0.50    0.10    --  101.75 -79.00 105.13   64
 32  \w     32.00  69.00   0.50    0.10    --  101.75 -75.00  52.41   74
 33  \w     22.00  50.00   0.50    0.10    --   95.64 -45.00  30.00   56
 34  \w    -26.00  29.00   0.50    0.10    --   49.24 -18.00  54.00  110
 35  \w     33.00  88.00   0.50    0.10    --  101.75 -75.00-130.16  110
 36  \w     19.00  50.00   0.50    0.10    --   95.64 -45.00-180.00   62
 37  \w     25.00  52.00   0.50    0.10    --   56.00  79.00 -11.87   54
 38  \w     25.00  52.00   0.50    0.10    --   56.00  79.00 146.09   54
 39  \w     25.00  52.00   0.50    0.10    --   56.00  79.00  92.11   54
 40  \w     22.00  52.00   0.50    0.10    --   52.00  77.00  59.25   60
 41  \w     26.00  52.00   0.50    0.10    --   56.00  78.00  28.50   52
 42  \w     26.00  52.00   0.50    0.10    --   56.00  77.00 -35.14   52
 43  \w     26.00  52.00   0.50    0.10    --   56.00  76.00 -66.50   52
 44  \w     26.00  52.00   0.50    0.10    --   56.00  78.00 -95.13   52
 45  \w     26.00  52.00   0.50    0.10    --   56.00  78.00-139.69   52
 46  \w     26.00  52.00   0.50    0.10    --   56.00  78.00-161.61   52
 47  \w     84.00 118.00   0.50    0.10    --   95.64  61.00 -60.00   68
 48  \w     81.00 110.00   0.50    0.10    --   95.64  61.00-120.00   58
 49  \w    131.00 166.00   0.50    0.10    --   95.64  61.00 -60.00   70
 50  \w    138.00 167.00   0.50    0.10    --   95.64  61.00-120.00   58
 51  \w     84.00 109.00   0.50    0.10    --   95.64  61.00  30.00   50
 52  \w     82.00 109.00   0.50    0.10    --   95.64  61.00  90.00   54
 53  \w    146.00 171.00   0.50    0.10    --   95.64  61.00  90.00   50
 54  \w    131.00 161.00   0.50    0.10    --   95.64  61.00  30.00   60
 55  \w     20.00 125.00   0.50    0.10    --   49.24  18.00-136.00  210
 56  \w     62.00 118.00   0.50    0.10    --  101.75  15.00 -58.72  112
 57  \w    149.00 176.00   0.50    0.10    --  101.75  15.00 -58.72   54
 58  \w    140.00 173.00   0.50    0.10    --  101.75  15.00-164.08   66
 59  \w     66.00 171.00   0.50    0.10    --   95.64  18.00-136.00  210
 60  \w     82.00 108.00   0.50    0.10    --  101.75  15.00-164.08   52
 61  \w     47.00  94.00   0.50    0.10    --  101.75  12.00 -99.62   94
 62  \w    126.00 173.00   0.50    0.10    --  101.75  12.00 -99.62   94
 63  \w     38.00  67.00   0.50    0.10    --  101.75  10.00  26.83   58
 64  \w     59.00 159.00   0.50    0.10    --  101.75  14.00  81.59  200
 65  \w    134.00 176.00   0.50    0.10    --  101.75  15.00 156.26   84
 66  \w     66.00 109.00   0.50    0.10    --  101.75  15.00 156.26   86
 67  \w     80.00 127.00   0.50    0.10    --  101.75   0.00  46.56   94
 68  \w     80.00 107.00   0.50    0.10    --  101.75  10.00  26.83   54
 69  \w     36.00  62.00   0.50    0.10    --  101.75   0.00  46.56   52
 70  \w    130.00 166.00   0.50    0.10    --  101.75   0.00  46.56   72
 71  \w    146.00 171.00   0.50    0.10    --  101.75   0.00-133.42   50
 72  \w    118.00 144.00   0.50    0.10    --  101.75   0.00-133.42   52
 73  \w     33.00  82.00   0.50    0.10    --  101.75   0.00-133.42   98
 74  \w     16.00  42.00   0.50    0.10    --   48.00  81.00 157.66   52
 75  \w      6.00  32.00   0.50    0.10    --   40.00  87.00 143.08   52
 76  \w    -43.00  -5.00   0.50    0.10    --   16.00 133.00   8.70   76
 77  \w    -39.00  10.00   0.50    0.10    --    8.00 111.00 -58.11   98
 78  \w     16.00  42.00   0.50    0.10    --   48.00  81.00 -81.39   52
 79  \w    -11.00  18.00   0.50    0.10    --   32.00 101.00-151.67   58
 80  \w    -23.00  25.00   0.50    0.10    --  -50.74  18.00-136.00   96
 81  \w   -113.00 -74.00   0.50    0.10    --  -96.00 -76.00 -85.40   78
 82  \w    -99.00 -73.00   0.50    0.10    --  -96.00 -75.00  33.69   52
 83  \w    -98.00 -73.00   0.50    0.10    --  -96.00 -74.00  86.56   50
 84  \w   -108.00 -74.00   0.50    0.10    --  -96.00 -76.00 165.15   68
 85  \w   -108.00 -73.00   0.50    0.10    --  -96.00 -74.00 175.11   70
 86  \w   -151.00-125.00   0.50    0.10    --  -96.00 -74.00 175.11   52
 87  \w   -157.00-131.00   0.50    0.10    --  -96.00 -74.00  86.56   52
 88  \w   -118.00 -73.00   0.50    0.10    --  -96.00 -71.00 138.95   90
 89  \w   -164.00-123.00   0.50    0.10    --  -96.00 -71.00 138.95   82
 90  \w   -121.00 -73.00   0.50    0.10    --  -96.00 -73.00  60.50   96
 91  \w   -104.00 -73.00   0.50    0.10    --  -96.00 -71.00  -3.34   62
 92  \w   -118.00 -73.00   0.50    0.10    --  -96.00 -71.00 -36.59   90
 93  \w    -98.00 -73.00   0.50    0.10    --  -96.00 -72.00 -79.30   50
 94  \w   -151.00-125.00   0.50    0.10    --  -96.00 -72.00 -79.30   52
 95  \w   -160.00-123.00   0.50    0.10    --  -96.00 -71.00 -36.59   74
 96  \w   -157.00-131.00   0.50    0.10    --  -96.00 -71.00  -3.34   52
 97  \w   -153.00-127.00   0.50    0.10    --  -96.00 -71.00 121.97   52
 98  \w   -113.00 -73.00   0.50    0.10    --  -96.00 -71.00 121.97   80
 99  \w    -99.00 -73.00   0.50    0.10    --  -96.00 -70.00 -49.18   52
100  \w   -100.00 -73.00   0.50    0.10    --  -96.00 -70.00 -58.60   54
101  \w   -117.00 -75.00   0.50    0.10    --  -96.00 -70.00-146.41   84
102  \w   -164.00-138.00   0.50    0.10    --  -96.00 -70.00-146.41   52
103  \w   -156.00-118.00   0.50    0.10    --  -96.00 -70.00-111.38   76
104  \w   -110.00 -75.00   0.50    0.10    --  -96.00 -70.00-111.38   70
105  \w   -115.00 -74.00   0.50    0.10    --  -96.00 -69.00-170.97   82
106  \w    -94.00 -62.00   0.50    0.10    --  -84.00 -69.00-123.58   64
107  \w   -101.00 -75.00   0.50    0.10    --  -96.00 -69.00 -70.28   52
108  \w   -167.00-129.00   0.50    0.10    --  -96.00 -69.00-170.97   76
109  \w   -164.00-139.00   0.50    0.10    --  -96.00 -69.00-126.91   50
110  \w   -101.00 -74.00   0.50    0.10    --  -96.00 -69.00-126.91   54
111  \w   -118.00 -74.00   0.50    0.10    --  -96.00 -69.00 -16.42   88
112  \w    -99.00 -73.00   0.50    0.10    --  -96.00 -70.00 110.80   52
113  \w    -88.00 -62.00   0.50    0.10    --  -84.00 -69.00 117.99   52
114  \w    -92.00 -66.00   0.50    0.10    --  -88.00 -69.00 167.95   52
115  \w   -152.00 -58.00   0.50    0.10    --  -80.00 -69.00 179.98  188
116  \w   -153.00 -59.00   0.50    0.10    --  -80.00 -68.00 129.53  188
117  \w    -88.00 -63.00   0.50    0.10    --  -84.00 -68.00  14.84   50
118  \w   -104.00 -75.00   0.50    0.10    --  -96.00 -68.00  10.87   58
119  \w   -144.00 -50.00   0.50    0.10    --  -72.00 -69.00 -25.03  188
120  \w   -144.00 -50.00   0.50    0.10    --  -72.00 -69.00 -25.03  188
121  \w   -149.00 -55.00   0.50    0.10    --  -76.00 -68.00 -56.12  188
122  \w   -145.00 -51.00   0.50    0.10    --  -72.00 -68.00 -44.75  188
123  \w   -145.00 -51.00   0.50    0.10    --  -72.00 -68.00-103.56  188
124  \w   -145.00 -51.00   0.50    0.10    --  -72.00 -68.00-103.56  188
125  \w    -91.00 -64.00   0.50    0.10    --  -84.00 -67.00-164.96   54
126  \w   -153.00 -60.00   0.50    0.10    --  -80.00 -67.00-115.38  186
127  \w   -145.00 -52.00   0.50    0.10    --  -72.00 -67.00-170.93  186
128  \w   -153.00 -59.00   0.50    0.10    --  -80.00 -68.00  -0.36  188
129  \w    -90.00 -62.00   0.50    0.10    --  -80.00 -67.00  54.84   56
130  \w   -104.00 -77.00   0.50    0.10    --  -96.00 -68.00  93.18   54
131  \w   -153.00 -60.00   0.50    0.10    --  -80.00 -67.00  70.17  186
132  \w   -149.00 -56.00   0.50    0.10    --  -76.00 -67.00  28.57  186
133  \w   -145.00 -53.00   0.50    0.10    --  -72.00 -65.00  69.44  184
134  \w   -145.00 -53.00   0.50    0.10    --  -72.00 -65.00  69.44  184
135  \w   -145.00 -53.00   0.50    0.10    --  -72.00 -65.00  88.04  184
136  \w   -145.00 -53.00   0.50    0.10    --  -72.00 -65.00  88.04  184
137  \w   -149.00 -57.00   0.50    0.10    --  -76.00 -65.00 141.02  184
138  \w   -168.00-115.00   0.50    0.10    --  -96.00 -62.00  34.72  106
139  \w   -108.00 -80.00   0.50    0.10    --  -96.00 -62.00  34.72   56
140  \w   -126.00 -22.00   0.50    0.10    --  -50.74 -18.00  54.00  208
141  \w   -163.00 -59.00   0.50    0.10    --  -87.86 -18.00  54.00  208
142  \w   -119.00 -79.00   0.50    0.10    --  -96.00 -63.00 -31.34   80
143  \w   -146.00 -55.00   0.50    0.10    --  -72.00 -63.00 -81.46  182
;
_diffrn_measurement_device 'four-circle diffractometer'
_diffrn_measurement_device_type 'XtaLAB Synergy R, DW system, HyPix-Arc 100'
_diffrn_measurement_method '\w scans'
_diffrn_orient_matrix_type 'CrysAlisPro convention (1999,Acta A55,543-557)'
_diffrn_orient_matrix_UB_11 0.0609703000
_diffrn_orient_matrix_UB_12 0.0274171000
_diffrn_orient_matrix_UB_13 -0.0105316000
_diffrn_orient_matrix_UB_21 0.0139419000
_diffrn_orient_matrix_UB_22 -0.1608581000
_diffrn_orient_matrix_UB_23 0.0093710000
_diffrn_orient_matrix_UB_31 -0.0186785000
_diffrn_orient_matrix_UB_32 -0.0306937000
_diffrn_orient_matrix_UB_33 -0.0585353000
_diffrn_radiation_monochromator mirror
_diffrn_radiation_probe x-ray
_diffrn_radiation_type 'Cu K\a'
_diffrn_radiation_wavelength 1.54184
_diffrn_reflns_av_R_equivalents 0.0461
_diffrn_reflns_av_unetI/netI 0.0154
_diffrn_reflns_Laue_measured_fraction_full 1.000
_diffrn_reflns_Laue_measured_fraction_max 0.992
_diffrn_reflns_limit_h_max 30
_diffrn_reflns_limit_h_min -29
_diffrn_reflns_limit_k_max 11
_diffrn_reflns_limit_k_min -11
_diffrn_reflns_limit_l_max 30
_diffrn_reflns_limit_l_min -32
_diffrn_reflns_number 130611
_diffrn_reflns_point_group_measured_fraction_full 1.000
_diffrn_reflns_point_group_measured_fraction_max 0.992
_diffrn_reflns_theta_full 67.684
_diffrn_reflns_theta_max 76.225
_diffrn_reflns_theta_min 3.455
_diffrn_source 'Rotating-anode X-ray tube'
_diffrn_source_type 'Rigaku (Cu) X-ray Source'
_exptl_absorpt_coefficient_mu 0.748
_exptl_absorpt_correction_T_max 1.000
_exptl_absorpt_correction_T_min 0.567
_exptl_absorpt_correction_type gaussian
_exptl_absorpt_process_details
;
CrysAlisPro 1.171.44.118a (Rigaku Oxford Diffraction, 2025)
Numerical absorption correction based on gaussian integration over
a multifaceted crystal model
Empirical absorption correction using spherical harmonics,
implemented in SCALE3 ABSPACK scaling algorithm.
;
_exptl_crystal_colour 'clear colourless'
_exptl_crystal_colour_lustre clear
_exptl_crystal_colour_primary colourless
_exptl_crystal_density_diffrn 1.087
_exptl_crystal_description block
_exptl_crystal_F_000 2040
_exptl_crystal_recrystallization_method 'Re-crystallisation from solvent: hexane'
_exptl_crystal_size_max 0.28
_exptl_crystal_size_mid 0.23
_exptl_crystal_size_min 0.19
_refine_diff_density_max 0.361
_refine_diff_density_min -0.333
_refine_diff_density_rms 0.041
_refine_ls_extinction_method none
_refine_ls_goodness_of_fit_ref 1.064
_refine_ls_hydrogen_treatment mixed
_refine_ls_matrix_type full
_refine_ls_number_parameters 288
_refine_ls_number_reflns 5889
_refine_ls_number_restraints 0
_refine_ls_restrained_S_all 1.064
_refine_ls_R_factor_all 0.0448
_refine_ls_R_factor_gt 0.0399
_refine_ls_shift/su_max 0.002
_refine_ls_shift/su_mean 0.000
_refine_ls_structure_factor_coef Fsqd
_refine_ls_weighting_details 'w=1/[\s^2^(Fo^2^)+(0.0552P)^2^+3.9076P] where P=(Fo^2^+2Fc^2^)/3'
_refine_ls_weighting_scheme calc
_refine_ls_wR_factor_gt 0.1084
_refine_ls_wR_factor_ref 0.1119
_reflns_Friedel_coverage 0.000
_reflns_number_gt 5240
_reflns_number_total 5889
_reflns_threshold_expression 'I > 2\s(I)'
_cod_data_source_file d6dt00276e3.cif
_cod_data_source_block dippdepAmtBuAlH2_15-Al
_cod_depositor_comments 'Adding full bibliography for 7720566--7720581.cif.'
_cod_database_code 7720578
_shelx_shelxl_version_number 2019/3
_chemical_oxdiff_formula 'C11 H10 N O'
_shelx_space_group_comment
;
The symmetry employed for this shelxl refinement is uniquely defined
by the following loop, which should always be used as a source of
symmetry information in preference to the above space-group names.
They are only intended as comments.
;
_cell_oxdiff_angle_alpha 90.0016(8)
_cell_oxdiff_angle_beta 98.5125(8)
_cell_oxdiff_angle_gamma 90.0123(7)
_cell_oxdiff_length_a 23.8640(2)
_cell_oxdiff_length_b 9.27834(8)
_cell_oxdiff_length_c 25.8724(2)
_cell_oxdiff_measurement_reflns_used 59134
_cell_oxdiff_volume 5665.52(9)
_shelx_estimated_absorpt_t_max 0.871
_shelx_estimated_absorpt_t_min 0.818
_diffrn_oxdiff_digest_od_ed
;

;
_diffrn_oxdiff_measurement_exp_name exp_70-DVT-464_full_exp.par
_olex2_refinement_description
;
1. Fixed Uiso
 At 1.2 times of:
  All C(H) groups, All C(H,H) groups
 At 1.5 times of:
  All C(H,H,H) groups
2.a Ternary CH refined with riding coordinates:
 C25(H25), C22(H22)
2.b Secondary CH2 refined with riding coordinates:
 C12(H12a,H12b), C14(H14a,H14b)
2.c Aromatic/amide H refined with riding coordinates:
 C20(H20), C19(H19), C18(H18), C10(H10), C9(H9), C8(H8)
2.d Idealised Me refined as rotating group:
 C5(H5a,H5b,H5c), C3(H3a,H3b,H3c), C26(H26a,H26b,H26c), C27(H27a,H27b,H27c),
 C4(H4a,H4b,H4c), C24(H24a,H24b,H24c), C23(H23a,H23b,H23c), C13(H13a,H13b,H13c),
  C15(H15a,H15b,H15c)
;
_smtbx_masks_void_probe_radius 1.2
_smtbx_masks_void_truncation_radius 1.2
_olex2_submission_special_instructions 'No special instructions were received'
_oxdiff_exptl_absorpt_empirical_details
;
Empirical correction (ABSPACK) includes:
- Absorption correction using spherical harmonics
- Frame scaling
;
_oxdiff_exptl_absorpt_empirical_full_max 1.928
_oxdiff_exptl_absorpt_empirical_full_min 0.636

loop_
_space_group_symop_operation_xyz
'x, y, z'
'-x+1/2, y, -z'
'x+1/2, y+1/2, z+1/2'
'-x+1, y+1/2, -z+1/2'
'-x, -y, -z'
'x-1/2, -y, z'
'-x+1/2, -y+1/2, -z+1/2'
'x, -y+1/2, z+1/2'

loop_
_atom_site_label
_atom_site_type_symbol
_atom_site_fract_x
_atom_site_fract_y
_atom_site_fract_z
_atom_site_U_iso_or_equiv
_atom_site_adp_type
_atom_site_occupancy
_atom_site_site_symmetry_order
_atom_site_calc_flag
_atom_site_refinement_flags_posn
_atom_site_refinement_flags_adp
_atom_site_refinement_flags_occupancy
_atom_site_disorder_assembly
_atom_site_disorder_group
Al1 Al 0.71810(2) 0.65481(4) 0.72005(2) 0.02596(11) Uani 1 1 d . . . . .
N2 N 0.73255(4) 0.65629(11) 0.64880(4) 0.0252(2) Uani 1 1 d . . . . .
N1 N 0.64965(4) 0.69339(11) 0.67039(4) 0.0261(2) Uani 1 1 d . . . . .
C16 C 0.77785(5) 0.59951(13) 0.62446(5) 0.0254(2) Uani 1 1 d . . . . .
C6 C 0.59237(5) 0.73080(14) 0.67359(5) 0.0271(3) Uani 1 1 d . . . . .
C21 C 0.82562(5) 0.68597(13) 0.62175(5) 0.0263(2) Uani 1 1 d . . . . .
C1 C 0.67780(5) 0.68395(12) 0.62963(5) 0.0249(2) Uani 1 1 d . . . . .
C11 C 0.55287(5) 0.61790(14) 0.67448(5) 0.0297(3) Uani 1 1 d . . . . .
C17 C 0.77690(5) 0.45385(13) 0.60882(5) 0.0287(3) Uani 1 1 d . . . . .
C12 C 0.62051(5) 0.99536(14) 0.68841(5) 0.0320(3) Uani 1 1 d . . . . .
H12A H 0.609325 1.066598 0.660286 0.038 Uiso 1 1 calc R U . . .
H12B H 0.658006 0.956175 0.683710 0.038 Uiso 1 1 calc R U . . .
C20 C 0.87171(5) 0.62518(14) 0.60211(5) 0.0299(3) Uani 1 1 d . . . . .
H20 H 0.904082 0.682903 0.599635 0.036 Uiso 1 1 calc R U . . .
C7 C 0.57772(5) 0.87376(14) 0.68304(5) 0.0297(3) Uani 1 1 d . . . . .
C25 C 0.82927(5) 0.84260(13) 0.63908(5) 0.0295(3) Uani 1 1 d . . . . .
H25 H 0.794422 0.865859 0.654659 0.035 Uiso 1 1 calc R U . . .
C2 C 0.65307(5) 0.71297(14) 0.57251(5) 0.0286(3) Uani 1 1 d . . . . .
C5 C 0.69573(5) 0.68886(15) 0.53467(5) 0.0314(3) Uani 1 1 d . . . . .
H5A H 0.729140 0.749491 0.544993 0.047 Uiso 1 1 calc R U . . .
H5B H 0.678257 0.714357 0.499158 0.047 Uiso 1 1 calc R U . . .
H5C H 0.707134 0.587299 0.535603 0.047 Uiso 1 1 calc R U . . .
C19 C 0.87125(5) 0.48318(15) 0.58622(5) 0.0334(3) Uani 1 1 d . . . . .
H19 H 0.903041 0.443740 0.573049 0.040 Uiso 1 1 calc R U . . .
C18 C 0.82415(5) 0.39848(14) 0.58959(5) 0.0327(3) Uani 1 1 d . . . . .
H18 H 0.823993 0.300748 0.578605 0.039 Uiso 1 1 calc R U . . .
C10 C 0.49730(5) 0.65287(15) 0.67979(6) 0.0351(3) Uani 1 1 d . . . . .
H10 H 0.469809 0.578544 0.679005 0.042 Uiso 1 1 calc R U . . .
C22 C 0.72725(6) 0.35442(14) 0.61387(6) 0.0346(3) Uani 1 1 d . . . . .
H22 H 0.694833 0.416043 0.620876 0.041 Uiso 1 1 calc R U . . .
C9 C 0.48157(6) 0.79509(16) 0.68621(6) 0.0390(3) Uani 1 1 d . . . . .
H9 H 0.443302 0.817735 0.688936 0.047 Uiso 1 1 calc R U . . .
C3 C 0.60088(6) 0.61845(17) 0.55460(5) 0.0381(3) Uani 1 1 d . . . . .
H3A H 0.611704 0.516561 0.557677 0.057 Uiso 1 1 calc R U . . .
H3B H 0.585996 0.640500 0.518097 0.057 Uiso 1 1 calc R U . . .
H3C H 0.571671 0.638043 0.576595 0.057 Uiso 1 1 calc R U . . .
C14 C 0.57211(5) 0.46247(14) 0.67208(6) 0.0331(3) Uani 1 1 d . . . . .
H14A H 0.594556 0.453085 0.642993 0.040 Uiso 1 1 calc R U . . .
H14B H 0.597595 0.440059 0.704872 0.040 Uiso 1 1 calc R U . . .
C26 C 0.83153(6) 0.94420(15) 0.59272(6) 0.0381(3) Uani 1 1 d . . . . .
H26A H 0.863886 0.918586 0.575249 0.057 Uiso 1 1 calc R U . . .
H26B H 0.835728 1.043806 0.605318 0.057 Uiso 1 1 calc R U . . .
H26C H 0.796438 0.935176 0.567954 0.057 Uiso 1 1 calc R U . . .
C27 C 0.88086(6) 0.86823(16) 0.68095(6) 0.0379(3) Uani 1 1 d . . . . .
H27A H 0.880625 0.798299 0.709310 0.057 Uiso 1 1 calc R U . . .
H27B H 0.879296 0.966139 0.694888 0.057 Uiso 1 1 calc R U . . .
H27C H 0.915621 0.856626 0.665414 0.057 Uiso 1 1 calc R U . . .
C8 C 0.52134(6) 0.90338(15) 0.68864(6) 0.0360(3) Uani 1 1 d . . . . .
H8 H 0.510364 0.999905 0.694219 0.043 Uiso 1 1 calc R U . . .
C4 C 0.63573(6) 0.87296(16) 0.56861(6) 0.0383(3) Uani 1 1 d . . . . .
H4A H 0.604986 0.889770 0.589143 0.057 Uiso 1 1 calc R U . . .
H4B H 0.622815 0.897835 0.531968 0.057 Uiso 1 1 calc R U . . .
H4C H 0.668354 0.933082 0.582234 0.057 Uiso 1 1 calc R U . . .
C24 C 0.70760(6) 0.26838(16) 0.56385(6) 0.0432(3) Uani 1 1 d . . . . .
H24A H 0.699687 0.334714 0.534191 0.065 Uiso 1 1 calc R U . . .
H24B H 0.673128 0.214683 0.567801 0.065 Uiso 1 1 calc R U . . .
H24C H 0.737423 0.200759 0.557609 0.065 Uiso 1 1 calc R U . . .
C23 C 0.74195(7) 0.25286(16) 0.66051(6) 0.0421(3) Uani 1 1 d . . . . .
H23A H 0.774962 0.194431 0.655605 0.063 Uiso 1 1 calc R U . . .
H23B H 0.709641 0.189495 0.663146 0.063 Uiso 1 1 calc R U . . .
H23C H 0.750655 0.309602 0.692645 0.063 Uiso 1 1 calc R U . . .
C13 C 0.62572(6) 1.07174(16) 0.74119(6) 0.0389(3) Uani 1 1 d . . . . .
H13A H 0.654219 1.148229 0.742599 0.058 Uiso 1 1 calc R U . . .
H13B H 0.637195 1.002105 0.769251 0.058 Uiso 1 1 calc R U . . .
H13C H 0.589073 1.113890 0.745600 0.058 Uiso 1 1 calc R U . . .
C15 C 0.52548(7) 0.35192(17) 0.66462(8) 0.0538(4) Uani 1 1 d . . . . .
H15A H 0.500348 0.371145 0.631833 0.081 Uiso 1 1 calc R U . . .
H15B H 0.503746 0.357128 0.693871 0.081 Uiso 1 1 calc R U . . .
H15C H 0.541967 0.255483 0.663289 0.081 Uiso 1 1 calc R U . . .
H H 0.7115(6) 0.7970(15) 0.7560(6) 0.031(4) Uiso 1 1 d . . . . .
HA H 0.7144(6) 0.5152(17) 0.7478(6) 0.039(4) Uiso 1 1 d . . . . .

loop_
_atom_site_aniso_label
_atom_site_aniso_U_11
_atom_site_aniso_U_22
_atom_site_aniso_U_33
_atom_site_aniso_U_23
_atom_site_aniso_U_13
_atom_site_aniso_U_12
Al1 0.02300(18) 0.0303(2) 0.0250(2) 0.00060(14) 0.00476(14) -0.00008(13)
N2 0.0202(5) 0.0306(5) 0.0253(5) 0.0008(4) 0.0051(4) 0.0004(4)
N1 0.0221(5) 0.0307(5) 0.0264(5) 0.0005(4) 0.0065(4) 0.0006(4)
C16 0.0221(5) 0.0299(6) 0.0245(6) 0.0030(5) 0.0047(4) 0.0024(4)
C6 0.0221(5) 0.0352(6) 0.0249(6) 0.0014(5) 0.0059(4) 0.0017(5)
C21 0.0225(5) 0.0313(6) 0.0252(6) 0.0032(5) 0.0036(4) 0.0014(5)
C1 0.0228(5) 0.0246(5) 0.0278(6) 0.0000(4) 0.0049(4) -0.0009(4)
C11 0.0252(6) 0.0359(7) 0.0288(6) 0.0000(5) 0.0064(5) 0.0000(5)
C17 0.0268(6) 0.0296(6) 0.0300(7) 0.0034(5) 0.0056(5) 0.0014(5)
C12 0.0300(6) 0.0308(6) 0.0366(7) 0.0013(5) 0.0103(5) 0.0020(5)
C20 0.0218(6) 0.0369(7) 0.0317(7) 0.0044(5) 0.0060(5) 0.0007(5)
C7 0.0265(6) 0.0343(6) 0.0299(7) 0.0020(5) 0.0089(5) 0.0014(5)
C25 0.0258(6) 0.0312(6) 0.0330(7) -0.0009(5) 0.0087(5) -0.0028(5)
C2 0.0246(6) 0.0360(6) 0.0256(6) 0.0014(5) 0.0052(5) 0.0022(5)
C5 0.0276(6) 0.0417(7) 0.0255(6) 0.0021(5) 0.0061(5) 0.0034(5)
C19 0.0270(6) 0.0375(7) 0.0374(7) 0.0040(6) 0.0108(5) 0.0082(5)
C18 0.0326(6) 0.0291(6) 0.0374(7) 0.0022(5) 0.0086(5) 0.0052(5)
C10 0.0248(6) 0.0404(7) 0.0416(8) 0.0010(6) 0.0099(5) -0.0025(5)
C22 0.0312(6) 0.0286(6) 0.0456(8) -0.0009(5) 0.0113(6) -0.0015(5)
C9 0.0243(6) 0.0452(8) 0.0499(9) 0.0012(6) 0.0130(6) 0.0038(6)
C3 0.0271(6) 0.0571(9) 0.0297(7) -0.0027(6) 0.0032(5) -0.0040(6)
C14 0.0270(6) 0.0346(7) 0.0381(7) 0.0004(5) 0.0067(5) -0.0010(5)
C26 0.0430(7) 0.0313(7) 0.0414(8) 0.0026(6) 0.0114(6) -0.0012(6)
C27 0.0308(7) 0.0461(8) 0.0376(8) -0.0053(6) 0.0071(6) -0.0099(6)
C8 0.0303(7) 0.0356(7) 0.0445(8) 0.0013(6) 0.0132(6) 0.0058(5)
C4 0.0425(8) 0.0422(7) 0.0309(7) 0.0059(6) 0.0078(6) 0.0131(6)
C24 0.0415(8) 0.0359(7) 0.0511(9) -0.0009(6) 0.0038(7) -0.0058(6)
C23 0.0485(8) 0.0355(7) 0.0454(9) 0.0026(6) 0.0166(7) -0.0077(6)
C13 0.0377(7) 0.0385(7) 0.0424(8) -0.0050(6) 0.0117(6) 0.0001(6)
C15 0.0333(8) 0.0363(8) 0.0901(14) 0.0017(8) 0.0035(8) -0.0020(6)

loop_
_atom_type_symbol
_atom_type_description
_atom_type_scat_dispersion_real
_atom_type_scat_dispersion_imag
_atom_type_scat_source
C C 0.0181 0.0091 'International Tables Vol C Tables 4.2.6.8 and 6.1.1.4'
H H 0.0000 0.0000 'International Tables Vol C Tables 4.2.6.8 and 6.1.1.4'
Al Al 0.2130 0.2455 'International Tables Vol C Tables 4.2.6.8 and 6.1.1.4'
N N 0.0311 0.0180 'International Tables Vol C Tables 4.2.6.8 and 6.1.1.4'

loop_
_exptl_crystal_face_index_h
_exptl_crystal_face_index_k
_exptl_crystal_face_index_l
_exptl_crystal_face_perp_dist
-1 -2 16 0.1170
-6 -5 -6 0.0880
-6 -5 -2 0.1030
-4 -3 -13 0.0856
2 2 -16 0.0762
5 5 -9 0.0765
6 5 -3 0.1004
3 1 15 0.1098
1 1 16 0.1154
7 1 13 0.1194
-15 1 6 0.1061
-13 0 -7 0.0909
-3 -1 -15 0.0704
10 -1 -14 0.1001
15 -1 -5 0.1249
1 -1 0 0.1233
-1 1 0 0.1049
-6 3 -12 0.0846

loop_
_geom_angle_atom_site_label_1
_geom_angle_atom_site_label_2
_geom_angle_atom_site_label_3
_geom_angle
_geom_angle_site_symmetry_1
_geom_angle_site_symmetry_3
_geom_angle_publ_flag
N2 Al1 N1 67.68(4) . . ?
N2 Al1 H 125.8(5) . . ?
N2 Al1 HA 120.0(6) . . ?
N1 Al1 H 94.8(5) . . ?
N1 Al1 HA 111.9(6) . . ?
H Al1 HA 114.2(8) . . ?
C16 N2 Al1 132.32(8) . . ?
C1 N2 Al1 93.00(7) . . ?
C1 N2 C16 131.40(11) . . ?
C6 N1 Al1 136.21(8) . . ?
C1 N1 Al1 92.17(7) . . ?
C1 N1 C6 131.41(10) . . ?
C21 C16 N2 118.96(11) . . ?
C21 C16 C17 120.77(11) . . ?
C17 C16 N2 119.90(10) . . ?
C11 C6 N1 117.98(11) . . ?
C7 C6 N1 120.45(11) . . ?
C7 C6 C11 120.96(11) . . ?
C16 C21 C25 122.88(11) . . ?
C20 C21 C16 118.46(11) . . ?
C20 C21 C25 118.66(11) . . ?
N2 C1 C2 126.93(10) . . ?
N1 C1 N2 107.15(10) . . ?
N1 C1 C2 125.71(10) . . ?
C6 C11 C14 119.83(11) . . ?
C10 C11 C6 118.50(12) . . ?
C10 C11 C14 121.61(12) . . ?
C16 C17 C22 122.39(11) . . ?
C18 C17 C16 118.39(11) . . ?
C18 C17 C22 119.19(11) . . ?
H12A C12 H12B 107.8 . . ?
C7 C12 H12A 109.0 . . ?
C7 C12 H12B 109.0 . . ?
C7 C12 C13 113.09(11) . . ?
C13 C12 H12A 109.0 . . ?
C13 C12 H12B 109.0 . . ?
C21 C20 H20 119.3 . . ?
C19 C20 C21 121.45(12) . . ?
C19 C20 H20 119.3 . . ?
C6 C7 C12 122.56(11) . . ?
C8 C7 C6 118.13(12) . . ?
C8 C7 C12 119.30(12) . . ?
C21 C25 H25 108.1 . . ?
C21 C25 C26 111.37(11) . . ?
C21 C25 C27 111.20(11) . . ?
C26 C25 H25 108.1 . . ?
C26 C25 C27 109.86(11) . . ?
C27 C25 H25 108.1 . . ?
C1 C2 C3 111.71(10) . . ?
C1 C2 C4 107.10(10) . . ?
C5 C2 C1 113.19(10) . . ?
C5 C2 C3 108.06(11) . . ?
C5 C2 C4 107.26(10) . . ?
C3 C2 C4 109.38(11) . . ?
C2 C5 H5A 109.5 . . ?
C2 C5 H5B 109.5 . . ?
C2 C5 H5C 109.5 . . ?
H5A C5 H5B 109.5 . . ?
H5A C5 H5C 109.5 . . ?
H5B C5 H5C 109.5 . . ?
C20 C19 H19 120.2 . . ?
C20 C19 C18 119.60(12) . . ?
C18 C19 H19 120.2 . . ?
C17 C18 H18 119.3 . . ?
C19 C18 C17 121.31(12) . . ?
C19 C18 H18 119.3 . . ?
C11 C10 H10 119.6 . . ?
C9 C10 C11 120.78(12) . . ?
C9 C10 H10 119.6 . . ?
C17 C22 H22 107.6 . . ?
C17 C22 C24 112.81(12) . . ?
C17 C22 C23 110.50(11) . . ?
C24 C22 H22 107.6 . . ?
C23 C22 H22 107.6 . . ?
C23 C22 C24 110.53(12) . . ?
C10 C9 H9 119.9 . . ?
C8 C9 C10 120.13(12) . . ?
C8 C9 H9 119.9 . . ?
C2 C3 H3A 109.5 . . ?
C2 C3 H3B 109.5 . . ?
C2 C3 H3C 109.5 . . ?
H3A C3 H3B 109.5 . . ?
H3A C3 H3C 109.5 . . ?
H3B C3 H3C 109.5 . . ?
C11 C14 H14A 108.4 . . ?
C11 C14 H14B 108.4 . . ?
H14A C14 H14B 107.5 . . ?
C15 C14 C11 115.48(11) . . ?
C15 C14 H14A 108.4 . . ?
C15 C14 H14B 108.4 . . ?
C25 C26 H26A 109.5 . . ?
C25 C26 H26B 109.5 . . ?
C25 C26 H26C 109.5 . . ?
H26A C26 H26B 109.5 . . ?
H26A C26 H26C 109.5 . . ?
H26B C26 H26C 109.5 . . ?
C25 C27 H27A 109.5 . . ?
C25 C27 H27B 109.5 . . ?
C25 C27 H27C 109.5 . . ?
H27A C27 H27B 109.5 . . ?
H27A C27 H27C 109.5 . . ?
H27B C27 H27C 109.5 . . ?
C7 C8 H8 119.4 . . ?
C9 C8 C7 121.20(13) . . ?
C9 C8 H8 119.4 . . ?
C2 C4 H4A 109.5 . . ?
C2 C4 H4B 109.5 . . ?
C2 C4 H4C 109.5 . . ?
H4A C4 H4B 109.5 . . ?
H4A C4 H4C 109.5 . . ?
H4B C4 H4C 109.5 . . ?
C22 C24 H24A 109.5 . . ?
C22 C24 H24B 109.5 . . ?
C22 C24 H24C 109.5 . . ?
H24A C24 H24B 109.5 . . ?
H24A C24 H24C 109.5 . . ?
H24B C24 H24C 109.5 . . ?
C22 C23 H23A 109.5 . . ?
C22 C23 H23B 109.5 . . ?
C22 C23 H23C 109.5 . . ?
H23A C23 H23B 109.5 . . ?
H23A C23 H23C 109.5 . . ?
H23B C23 H23C 109.5 . . ?
C12 C13 H13A 109.5 . . ?
C12 C13 H13B 109.5 . . ?
C12 C13 H13C 109.5 . . ?
H13A C13 H13B 109.5 . . ?
H13A C13 H13C 109.5 . . ?
H13B C13 H13C 109.5 . . ?
C14 C15 H15A 109.5 . . ?
C14 C15 H15B 109.5 . . ?
C14 C15 H15C 109.5 . . ?
H15A C15 H15B 109.5 . . ?
H15A C15 H15C 109.5 . . ?
H15B C15 H15C 109.5 . . ?

loop_
_geom_bond_atom_site_label_1
_geom_bond_atom_site_label_2
_geom_bond_distance
_geom_bond_site_symmetry_2
_geom_bond_publ_flag
Al1 N2 1.9250(11) . ?
Al1 N1 1.9562(11) . ?
Al1 H 1.634(14) . ?
Al1 HA 1.490(16) . ?
N2 C16 1.4298(15) . ?
N2 C1 1.3519(15) . ?
N1 C6 1.4248(14) . ?
N1 C1 1.3346(15) . ?
C16 C21 1.4044(16) . ?
C16 C17 1.4098(17) . ?
C6 C11 1.4116(17) . ?
C6 C7 1.4022(18) . ?
C21 C20 1.3971(17) . ?
C21 C25 1.5193(17) . ?
C1 C2 1.5316(17) . ?
C11 C10 1.3919(17) . ?
C11 C14 1.5174(18) . ?
C17 C18 1.3962(17) . ?
C17 C22 1.5225(17) . ?
C12 H12A 0.9900 . ?
C12 H12B 0.9900 . ?
C12 C7 1.5144(18) . ?
C12 C13 1.5270(19) . ?
C20 H20 0.9500 . ?
C20 C19 1.3795(19) . ?
C7 C8 1.4018(17) . ?
C25 H25 1.0000 . ?
C25 C26 1.5326(18) . ?
C25 C27 1.5335(18) . ?
C2 C5 1.5300(16) . ?
C2 C3 1.5378(18) . ?
C2 C4 1.5402(19) . ?
C5 H5A 0.9800 . ?
C5 H5B 0.9800 . ?
C5 H5C 0.9800 . ?
C19 H19 0.9500 . ?
C19 C18 1.3847(19) . ?
C18 H18 0.9500 . ?
C10 H10 0.9500 . ?
C10 C9 1.388(2) . ?
C22 H22 1.0000 . ?
C22 C24 1.534(2) . ?
C22 C23 1.530(2) . ?
C9 H9 0.9500 . ?
C9 C8 1.377(2) . ?
C3 H3A 0.9800 . ?
C3 H3B 0.9800 . ?
C3 H3C 0.9800 . ?
C14 H14A 0.9900 . ?
C14 H14B 0.9900 . ?
C14 C15 1.5048(19) . ?
C26 H26A 0.9800 . ?
C26 H26B 0.9800 . ?
C26 H26C 0.9800 . ?
C27 H27A 0.9800 . ?
C27 H27B 0.9800 . ?
C27 H27C 0.9800 . ?
C8 H8 0.9500 . ?
C4 H4A 0.9800 . ?
C4 H4B 0.9800 . ?
C4 H4C 0.9800 . ?
C24 H24A 0.9800 . ?
C24 H24B 0.9800 . ?
C24 H24C 0.9800 . ?
C23 H23A 0.9800 . ?
C23 H23B 0.9800 . ?
C23 H23C 0.9800 . ?
C13 H13A 0.9800 . ?
C13 H13B 0.9800 . ?
C13 H13C 0.9800 . ?
C15 H15A 0.9800 . ?
C15 H15B 0.9800 . ?
C15 H15C 0.9800 . ?

loop_
_geom_torsion_atom_site_label_1
_geom_torsion_atom_site_label_2
_geom_torsion_atom_site_label_3
_geom_torsion_atom_site_label_4
_geom_torsion
_geom_torsion_site_symmetry_1
_geom_torsion_site_symmetry_2
_geom_torsion_site_symmetry_3
_geom_torsion_site_symmetry_4
_geom_torsion_publ_flag
Al1 N2 C16 C21 -88.92(14) . . . . ?
Al1 N2 C16 C17 84.18(14) . . . . ?
Al1 N2 C1 N1 0.42(10) . . . . ?
Al1 N2 C1 C2 175.32(11) . . . . ?
Al1 N1 C6 C11 -90.92(15) . . . . ?
Al1 N1 C6 C7 80.18(16) . . . . ?
Al1 N1 C1 N2 -0.42(9) . . . . ?
Al1 N1 C1 C2 -175.40(11) . . . . ?
N2 C16 C21 C20 174.42(11) . . . . ?
N2 C16 C21 C25 -5.76(18) . . . . ?
N2 C16 C17 C18 -174.22(11) . . . . ?
N2 C16 C17 C22 3.68(18) . . . . ?
N2 C1 C2 C5 7.63(18) . . . . ?
N2 C1 C2 C3 129.87(13) . . . . ?
N2 C1 C2 C4 -110.38(13) . . . . ?
N1 C6 C11 C10 177.36(11) . . . . ?
N1 C6 C11 C14 0.03(18) . . . . ?
N1 C6 C7 C12 2.18(19) . . . . ?
N1 C6 C7 C8 -176.59(12) . . . . ?
N1 C1 C2 C5 -178.38(11) . . . . ?
N1 C1 C2 C3 -56.14(16) . . . . ?
N1 C1 C2 C4 63.61(15) . . . . ?
C16 N2 C1 N1 161.34(11) . . . . ?
C16 N2 C1 C2 -23.8(2) . . . . ?
C16 C21 C20 C19 -0.83(19) . . . . ?
C16 C21 C25 C26 -113.80(13) . . . . ?
C16 C21 C25 C27 123.30(13) . . . . ?
C16 C17 C18 C19 0.6(2) . . . . ?
C16 C17 C22 C24 132.25(13) . . . . ?
C16 C17 C22 C23 -103.46(14) . . . . ?
C6 N1 C1 N2 174.78(12) . . . . ?
C6 N1 C1 C2 -0.2(2) . . . . ?
C6 C11 C10 C9 -2.6(2) . . . . ?
C6 C11 C14 C15 -170.63(14) . . . . ?
C6 C7 C8 C9 1.5(2) . . . . ?
C21 C16 C17 C18 -1.25(18) . . . . ?
C21 C16 C17 C22 176.66(12) . . . . ?
C21 C20 C19 C18 0.2(2) . . . . ?
C1 N2 C16 C21 117.29(14) . . . . ?
C1 N2 C16 C17 -69.61(17) . . . . ?
C1 N1 C6 C11 96.02(16) . . . . ?
C1 N1 C6 C7 -92.88(16) . . . . ?
C11 C6 C7 C12 173.01(12) . . . . ?
C11 C6 C7 C8 -5.76(19) . . . . ?
C11 C10 C9 C8 -1.5(2) . . . . ?
C17 C16 C21 C20 1.38(18) . . . . ?
C17 C16 C21 C25 -178.79(11) . . . . ?
C12 C7 C8 C9 -177.29(13) . . . . ?
C20 C21 C25 C26 66.03(15) . . . . ?
C20 C21 C25 C27 -56.87(15) . . . . ?
C20 C19 C18 C17 0.0(2) . . . . ?
C7 C6 C11 C10 6.30(19) . . . . ?
C7 C6 C11 C14 -171.03(12) . . . . ?
C25 C21 C20 C19 179.34(12) . . . . ?
C18 C17 C22 C24 -49.86(17) . . . . ?
C18 C17 C22 C23 74.43(16) . . . . ?
C10 C11 C14 C15 12.1(2) . . . . ?
C10 C9 C8 C7 2.1(2) . . . . ?
C22 C17 C18 C19 -177.42(12) . . . . ?
C14 C11 C10 C9 174.69(13) . . . . ?
C13 C12 C7 C6 -120.58(14) . . . . ?
C13 C12 C7 C8 58.18(17) . . . . ?

loop_
_exptl_oxdiff_crystal_face_indexfrac_h
_exptl_oxdiff_crystal_face_indexfrac_k
_exptl_oxdiff_crystal_face_indexfrac_l
_exptl_oxdiff_crystal_face_x
_exptl_oxdiff_crystal_face_y
_exptl_oxdiff_crystal_face_z
-1.4311 -2.0345 15.7869 -0.3093 0.4553 -0.8349
-6.1642 -4.8609 -6.2517 -0.4433 0.6374 0.6303
-6.4858 -5.3519 -2.0610 -0.5205 0.7512 0.4061
-4.4300 -3.0575 -12.7860 -0.2193 0.3102 0.9250
1.6178 2.1840 -15.6407 0.3232 -0.4753 0.8183
5.0465 4.7468 -9.4819 0.5377 -0.7821 0.3151
6.3033 5.4586 -2.8926 0.5644 -0.8173 -0.1160
2.6230 1.3942 15.4897 0.0350 -0.0425 -0.9985
0.6869 1.1511 16.1756 -0.0969 -0.0240 -0.9950
7.1497 0.7872 13.4252 0.3161 0.0989 -0.9436
-14.8881 0.8395 6.3525 -0.9516 -0.2831 -0.1195
-13.1728 -0.1413 -6.6162 -0.7373 -0.2229 0.6377
-3.2613 -1.0337 -15.4606 -0.0644 -0.0241 0.9976
9.6163 -1.2638 -14.0901 0.7001 0.2053 0.6839
15.1144 -0.7746 -5.3747 0.9569 0.2850 0.0561
1.0004 -1.0005 0.0003 0.0336 0.1749 0.0120
-1.0004 1.0005 -0.0003 -0.0336 -0.1749 -0.0120
-6.0924 2.9807 -11.8925 -0.1645 -0.6759 0.7184

loop_
_smtbx_masks_void_nr
_smtbx_masks_void_average_x
_smtbx_masks_void_average_y
_smtbx_masks_void_average_z
_smtbx_masks_void_volume
_smtbx_masks_void_count_electrons
_smtbx_masks_void_content
1 0.000 -0.226 0.000 232.3 51.7 '1 hexane'
2 0.000 -0.889 0.500 232.3 51.7 '1 hexane'
3 0.500 0.306 0.000 232.3 51.7 '1 hexane'
4 0.500 0.051 0.500 232.3 51.7 '1 hexane'
